data_1011186
loop_
_publ_author_name
'Zachariasen, W H'
'Ziegler, G E'

_publ_section_title
;
The crystal structure of potassium chromate K2 Cr O4
;
_journal_coden_ASTM ZEKGAX
_journal_name_full
;
Zeitschrift fuer Kristallographie, Kristallgeometrie, Kristallphysik,
Kristallchemie (-144,1977)
;
_journal_page_first 164
_journal_page_last 173
_journal_volume 80
_journal_year 1931
_chemical_compound_source synthetic
_chemical_formula_structural 'K2 (Cr O4)'
_chemical_formula_sum 'Cr K2 O4'
_chemical_name_mineral Tarapacaite
_chemical_name_systematic 'Potassium chromate'
_space_group_IT_number 62
_symmetry_cell_setting orthorhombic
_symmetry_Int_Tables_number 62
_symmetry_space_group_name_Hall '-P 2n 2a'
_symmetry_space_group_name_H-M 'P m c n'
_cell_angle_alpha 90
_cell_angle_beta 90
_cell_angle_gamma 90
_cell_formula_units_Z 4
_cell_length_a 5.92
_cell_length_b 10.4
_cell_length_c 7.61
_cell_volume 468.5
_exptl_crystal_density_meas 2.74
_cod_database_code 1011186

loop_
_symmetry_equiv_pos_as_xyz
x,y,z
1/2-x,1/2-y,1/2+z
1/2+x,-y,-z
-x,1/2+y,1/2-z
-x,-y,-z
1/2+x,1/2+y,1/2-z
1/2-x,y,z
x,1/2-y,1/2+z

loop_
_atom_site_label
_atom_site_type_symbol
_atom_site_symmetry_multiplicity
_atom_site_Wyckoff_symbol
_atom_site_fract_x
_atom_site_fract_y
_atom_site_fract_z
_atom_site_occupancy
_atom_site_attached_hydrogens
_atom_site_calc_flag
K1 K1+ 4 c 0.25 0.083 0.355 1. 0 d
K2 K1+ 4 c 0.25 -0.306 0.5 1. 0 d
Cr1 Cr6+ 4 c 0.25 0.083 -0.231 1. 0 d
O1 O2- 4 c 0.25 0.083 -0.019 1. 0 d
O2 O2- 4 c 0.25 -0.061 -0.3 1. 0 d
O3 O2- 8 d 0.028 0.156 -0.3 1. 0 d

loop_
_atom_type_symbol
_atom_type_oxidation_number
K1+ 1.000
Cr6+ 6.000
O2- -2.000
